data_4118067
loop_
_publ_author_name
'David P. Mills'
'Oliver J. Cooper'
'Floriana Tuna'
'Eric J. L. McInnes'
'E. Stephen Davies'
'Jonathan McMaster'
'Fabrizio Moro'
'William Lewis'
'Alexander J. Blake'
'Stephen T. Liddle'

_publ_section_title
;
 Synthesis of a Uranium(VI)-Carbene: Reductive Formation of
 Uranyl(V)-Methanides, Oxidative Preparation of a [R2C=U=O]2+ Analogue of
 the [O=U=O]2+ Uranyl Ion (R = Ph2PNSiMe3), and Comparison of the Nature
 of UIV=C, UV=C, and UVI=C Double Bonds
;
_journal_name_full 'Journal of the American Chemical Society'
_journal_page_first 10047
_journal_page_last 10054
_journal_paper_doi 10.1021/ja301333f
_journal_volume 134
_journal_year 2012
_chemical_formula_moiety 'C38 H44 N2 P2 Si2'
_chemical_formula_sum 'C38 H44 N2 P2 Si2'
_chemical_formula_weight 646.87
_chemical_name_systematic
; 
 ? 
;
_space_group_IT_number 2
_symmetry_cell_setting triclinic
_symmetry_space_group_name_Hall '-P 1'
_symmetry_space_group_name_H-M 'P -1'
_atom_sites_solution_hydrogens 'geom, Me from difmap'
_atom_sites_solution_primary direct
_atom_sites_solution_secondary difmap
_audit_creation_method
;
CrysAlisPro, Oxford Diffraction Ltd.,
Version 1.171.33.52 (release 06-11-2009 CrysAlis171 .NET)
(compiled Nov  6 2009,16:24:50)
;
_cell_angle_alpha 88.2809(18)
_cell_angle_beta 83.0033(19)
_cell_angle_gamma 79.295(2)
_cell_formula_units_Z 2
_cell_length_a 9.8882(2)
_cell_length_b 11.5087(3)
_cell_length_c 16.2479(4)
_cell_measurement_reflns_used 46223
_cell_measurement_temperature 90(2)
_cell_measurement_theta_max 74.48
_cell_measurement_theta_min 3.91
_cell_volume 1803.26(8)
_computing_cell_refinement
;
CrysAlisPro, Oxford Diffraction Ltd.,
Version 1.171.34.36 (release 02-08-2010 CrysAlis171 .NET)
(compiled Nov  6 2009,16:24:50)
;
_computing_data_collection
;
CrysAlisPro, Oxford Diffraction Ltd.,
Version 1.171.34.36 (release 02-08-2010 CrysAlis171 .NET)
(compiled Nov  6 2009,16:24:50)
;
_computing_data_reduction
;
CrysAlisPro, Oxford Diffraction Ltd.,
Version 1.171.34.36 (release 02-08-2010 CrysAlis171 .NET)
(compiled Nov  6 2009,16:24:50)
;
_computing_molecular_graphics 'SHELXTL (Sheldrick, 2008)'
_computing_publication_material 'enCIFer (Allen et al., 2004); PLATON (Spek, 2009)'
_computing_structure_refinement 'SHELXL97 (Sheldrick, 2008)'
_computing_structure_solution 'SHELXTL (Sheldrick, 2008)'
_diffrn_ambient_temperature 90(2)
_diffrn_detector_area_resol_mean 10.3613
_diffrn_measured_fraction_theta_full 0.988
_diffrn_measured_fraction_theta_max 0.988
_diffrn_measurement_device_type 'SuperNova, Single source at offset), Atlas'
_diffrn_measurement_method '\w scans'
_diffrn_radiation_monochromator mirror
_diffrn_radiation_source 'SuperNova (Cu) X-ray Source'
_diffrn_radiation_type 'Cu K\a'
_diffrn_radiation_wavelength 1.5418
_diffrn_reflns_av_R_equivalents 0.0267
_diffrn_reflns_av_sigmaI/netI 0.0102
_diffrn_reflns_limit_h_max 11
_diffrn_reflns_limit_h_min -12
_diffrn_reflns_limit_k_max 14
_diffrn_reflns_limit_k_min -14
_diffrn_reflns_limit_l_max 20
_diffrn_reflns_limit_l_min -20
_diffrn_reflns_number 78021
_diffrn_reflns_theta_full 74.66
_diffrn_reflns_theta_max 74.66
_diffrn_reflns_theta_min 3.91
_diffrn_standards_decay_% 0
_diffrn_standards_number 0
_exptl_absorpt_coefficient_mu 1.940
_exptl_absorpt_correction_T_max 0.802
_exptl_absorpt_correction_T_min 0.63
_exptl_absorpt_correction_type gaussian
_exptl_absorpt_process_details
;
CrysAlisPro, Oxford Diffraction Ltd., 
Version 1.171.34.36 (release 02-08-2010 CrysAlis171 .NET) 
(compiled Jan  5 2010,16:28:46) 
Analytical numeric absorption correction using a multifaceted crystal 
model based on expressions derived by R.C. Clark & J.S. Reid. 
(Clark, R. C. & Reid, J. S. (1995). Acta Cryst. A51, 887-897) 
;
_exptl_crystal_colour colourless
_exptl_crystal_density_diffrn 1.191
_exptl_crystal_description block
_exptl_crystal_F_000 688
_exptl_crystal_size_max 0.3182
_exptl_crystal_size_mid 0.2652
_exptl_crystal_size_min 0.1400
_refine_diff_density_max 0.342
_refine_diff_density_min -0.347
_refine_diff_density_rms 0.043
_refine_ls_extinction_method none
_refine_ls_goodness_of_fit_ref 1.030
_refine_ls_hydrogen_treatment constr
_refine_ls_matrix_type full
_refine_ls_number_parameters 403
_refine_ls_number_reflns 7317
_refine_ls_number_restraints 0
_refine_ls_restrained_S_all 1.030
_refine_ls_R_factor_all 0.0293
_refine_ls_R_factor_gt 0.0286
_refine_ls_shift/su_max 0.002
_refine_ls_shift/su_mean 0.000
_refine_ls_structure_factor_coef Fsqd
_refine_ls_weighting_details 'calc w=1/[\s^2^(Fo^2^)+(0.0349P)^2^+1.0890P] where P=(Fo^2^+2Fc^2^)/3'
_refine_ls_weighting_scheme calc
_refine_ls_wR_factor_gt 0.0743
_refine_ls_wR_factor_ref 0.0748
_reflns_number_gt 7099
_reflns_number_total 7317
_reflns_threshold_expression I>2\s(I)
_cod_data_source_file ja301333f_si_001_4.cif
_cod_data_source_block 8
_cod_original_cell_volume 1803.26(7)
_cod_database_code 4118067

loop_
_symmetry_equiv_pos_as_xyz
'x, y, z'
'-x, -y, -z'

loop_
_atom_site_label
_atom_site_type_symbol
_atom_site_fract_x
_atom_site_fract_y
_atom_site_fract_z
_atom_site_U_iso_or_equiv
_atom_site_adp_type
_atom_site_occupancy
_atom_site_symmetry_multiplicity
_atom_site_calc_flag
_atom_site_refinement_flags
C1 C 0.78246(12) 0.91592(10) 0.23034(7) 0.0125(2) Uani 1 1 d .
P1 P 0.81843(3) 0.75863(2) 0.256528(17) 0.01191(7) Uani 1 1 d .
C2 C 0.68879(12) 0.73956(10) 0.34238(7) 0.0139(2) Uani 1 1 d .
C3 C 0.72483(14) 0.66269(11) 0.40719(8) 0.0200(3) Uani 1 1 d .
H3A H 0.8179 0.6227 0.4075 0.024 Uiso 1 1 calc R
C4 C 0.62462(16) 0.64452(13) 0.47145(9) 0.0277(3) Uani 1 1 d .
H4A H 0.6493 0.5912 0.5152 0.033 Uiso 1 1 calc R
C5 C 0.48890(15) 0.70364(13) 0.47223(8) 0.0265(3) Uani 1 1 d .
H5A H 0.4209 0.6910 0.5165 0.032 Uiso 1 1 calc R
C6 C 0.45250(13) 0.78127(12) 0.40823(8) 0.0210(3) Uani 1 1 d .
H6A H 0.3597 0.8222 0.4087 0.025 Uiso 1 1 calc R
C7 C 0.55180(13) 0.79891(11) 0.34365(8) 0.0171(2) Uani 1 1 d .
H7A H 0.5266 0.8519 0.2998 0.021 Uiso 1 1 calc R
C8 C 0.77087(13) 0.68298(10) 0.17010(7) 0.0145(2) Uani 1 1 d .
C9 C 0.86279(13) 0.67262(11) 0.09686(8) 0.0188(2) Uani 1 1 d .
H9A H 0.9440 0.7063 0.0935 0.023 Uiso 1 1 calc R
C10 C 0.83609(14) 0.61345(11) 0.02907(8) 0.0202(3) Uani 1 1 d .
H10A H 0.8984 0.6075 -0.0206 0.024 Uiso 1 1 calc R
C11 C 0.71816(14) 0.56298(11) 0.03410(8) 0.0202(3) Uani 1 1 d .
H11A H 0.6996 0.5228 -0.0123 0.024 Uiso 1 1 calc R
C12 C 0.62771(14) 0.57108(11) 0.10659(8) 0.0205(3) Uani 1 1 d .
H12A H 0.5479 0.5353 0.1101 0.025 Uiso 1 1 calc R
C13 C 0.65325(13) 0.63150(10) 0.17451(8) 0.0168(2) Uani 1 1 d .
H13A H 0.5903 0.6376 0.2239 0.020 Uiso 1 1 calc R
N1 N 0.97099(11) 0.71887(9) 0.27214(6) 0.0159(2) Uani 1 1 d .
Si1 Si 1.09099(3) 0.59441(3) 0.27589(2) 0.01742(8) Uani 1 1 d .
C26 C 1.02069(18) 0.45578(13) 0.26726(14) 0.0455(5) Uani 1 1 d .
H26A H 0.9811 0.4566 0.2148 0.068 Uiso 1 1 calc R
H26B H 0.9485 0.4509 0.3136 0.068 Uiso 1 1 calc R
H26C H 1.0957 0.3871 0.2689 0.068 Uiso 1 1 calc R
C27 C 1.16656(17) 0.58497(16) 0.37611(10) 0.0384(4) Uani 1 1 d .
H27A H 1.2164 0.6505 0.3795 0.058 Uiso 1 1 calc R
H27B H 1.2310 0.5096 0.3793 0.058 Uiso 1 1 calc R
H27C H 1.0921 0.5899 0.4222 0.058 Uiso 1 1 calc R
C28 C 1.23570(16) 0.59327(15) 0.19022(10) 0.0366(4) Uani 1 1 d .
H28A H 1.1981 0.6021 0.1368 0.055 Uiso 1 1 calc R
H28B H 1.3013 0.5182 0.1914 0.055 Uiso 1 1 calc R
H28C H 1.2836 0.6589 0.1975 0.055 Uiso 1 1 calc R
P2 P 0.85063(3) 1.01560(2) 0.294621(17) 0.01140(7) Uani 1 1 d .
C14 C 0.84836(13) 0.95157(10) 0.39818(7) 0.0144(2) Uani 1 1 d .
C15 C 0.97345(13) 0.89120(11) 0.42222(8) 0.0179(2) Uani 1 1 d .
H15A H 1.0554 0.8820 0.3840 0.021 Uiso 1 1 calc R
C16 C 0.97845(15) 0.84461(12) 0.50187(8) 0.0227(3) Uani 1 1 d .
H16A H 1.0638 0.8034 0.5179 0.027 Uiso 1 1 calc R
C17 C 0.85951(16) 0.85794(12) 0.55794(8) 0.0245(3) Uani 1 1 d .
H17A H 0.8633 0.8260 0.6124 0.029 Uiso 1 1 calc R
C18 C 0.73491(15) 0.91789(12) 0.53464(8) 0.0232(3) Uani 1 1 d .
H18A H 0.6533 0.9266 0.5731 0.028 Uiso 1 1 calc R
C19 C 0.72909(13) 0.96532(11) 0.45521(8) 0.0183(2) Uani 1 1 d .
H19A H 0.6437 1.0072 0.4397 0.022 Uiso 1 1 calc R
C20 C 0.71685(12) 1.14865(10) 0.30574(7) 0.0138(2) Uani 1 1 d .
C21 C 0.76292(13) 1.25563(11) 0.30966(7) 0.0171(2) Uani 1 1 d .
H21A H 0.8587 1.2558 0.3109 0.021 Uiso 1 1 calc R
C22 C 0.66890(14) 1.36213(11) 0.31183(8) 0.0218(3) Uani 1 1 d .
H22A H 0.7005 1.4348 0.3149 0.026 Uiso 1 1 calc R
C23 C 0.52938(14) 1.36227(12) 0.30949(8) 0.0241(3) Uani 1 1 d .
H23A H 0.4657 1.4351 0.3097 0.029 Uiso 1 1 calc R
C24 C 0.48241(14) 1.25633(12) 0.30681(8) 0.0222(3) Uani 1 1 d .
H24A H 0.3864 1.2566 0.3061 0.027 Uiso 1 1 calc R
C25 C 0.57575(13) 1.14956(11) 0.30520(7) 0.0170(2) Uani 1 1 d .
H25A H 0.5432 1.0771 0.3037 0.020 Uiso 1 1 calc R
N2 N 0.99288(10) 1.04569(9) 0.26164(6) 0.0152(2) Uani 1 1 d .
Si2 Si 1.12681(3) 1.01626(3) 0.18596(2) 0.01531(8) Uani 1 1 d .
C29 C 1.16035(16) 1.15737(13) 0.13436(10) 0.0323(3) Uani 1 1 d .
H29A H 1.0750 1.2002 0.1146 0.049 Uiso 1 1 calc R
H29B H 1.2327 1.1395 0.0873 0.049 Uiso 1 1 calc R
H29C H 1.1909 1.2063 0.1742 0.049 Uiso 1 1 calc R
C30 C 1.28680(14) 0.94564(14) 0.23194(9) 0.0268(3) Uani 1 1 d .
H30A H 1.2716 0.8718 0.2601 0.040 Uiso 1 1 calc R
H30B H 1.3082 0.9995 0.2720 0.040 Uiso 1 1 calc R
H30C H 1.3645 0.9285 0.1878 0.040 Uiso 1 1 calc R
C31 C 1.09856(14) 0.91571(13) 0.10433(8) 0.0235(3) Uani 1 1 d .
H31A H 1.0168 0.9519 0.0779 0.035 Uiso 1 1 calc R
H31B H 1.0839 0.8400 0.1297 0.035 Uiso 1 1 calc R
H31C H 1.1801 0.9024 0.0626 0.035 Uiso 1 1 calc R
C32 C 0.71829(12) 0.94849(10) 0.16222(7) 0.0143(2) Uani 1 1 d .
H32A H 0.6886 0.8856 0.1371 0.017 Uiso 1 1 calc R
C33 C 0.68574(12) 1.06313(10) 0.11958(7) 0.0141(2) Uani 1 1 d .
C34 C 0.76534(12) 1.15174(10) 0.11820(7) 0.0149(2) Uani 1 1 d .
H34A H 0.8460 1.1395 0.1460 0.018 Uiso 1 1 calc R
C35 C 0.72739(13) 1.25731(11) 0.07649(8) 0.0176(2) Uani 1 1 d .
H35A H 0.7816 1.3174 0.0763 0.021 Uiso 1 1 calc R
C36 C 0.61039(14) 1.27575(11) 0.03499(8) 0.0196(3) Uani 1 1 d .
H36A H 0.5841 1.3487 0.0071 0.023 Uiso 1 1 calc R
C37 C 0.53201(13) 1.18775(11) 0.03425(8) 0.0201(3) Uani 1 1 d .
H37A H 0.4524 1.2000 0.0055 0.024 Uiso 1 1 calc R
C38 C 0.57022(13) 1.08167(11) 0.07562(8) 0.0179(2) Uani 1 1 d .
H38A H 0.5174 1.0209 0.0741 0.021 Uiso 1 1 calc R

loop_
_atom_site_aniso_label
_atom_site_aniso_U_11
_atom_site_aniso_U_22
_atom_site_aniso_U_33
_atom_site_aniso_U_23
_atom_site_aniso_U_13
_atom_site_aniso_U_12
C1 0.0113(5) 0.0124(5) 0.0133(5) -0.0006(4) -0.0002(4) -0.0014(4)
P1 0.01232(14) 0.01141(14) 0.01184(14) -0.00016(10) -0.00247(10) -0.00103(10)
C2 0.0157(6) 0.0137(5) 0.0128(5) -0.0013(4) -0.0022(4) -0.0034(4)
C3 0.0193(6) 0.0213(6) 0.0180(6) 0.0021(5) -0.0032(5) 0.0000(5)
C4 0.0298(7) 0.0325(7) 0.0187(6) 0.0100(5) -0.0019(5) -0.0022(6)
C5 0.0247(7) 0.0349(8) 0.0185(6) 0.0033(5) 0.0034(5) -0.0062(6)
C6 0.0162(6) 0.0245(6) 0.0215(6) -0.0012(5) -0.0008(5) -0.0022(5)
C7 0.0175(6) 0.0169(6) 0.0168(6) 0.0006(4) -0.0032(5) -0.0021(5)
C8 0.0175(6) 0.0108(5) 0.0148(5) 0.0001(4) -0.0049(4) -0.0001(4)
C9 0.0195(6) 0.0182(6) 0.0190(6) -0.0014(5) -0.0018(5) -0.0040(5)
C10 0.0260(7) 0.0176(6) 0.0154(6) -0.0011(5) -0.0012(5) -0.0007(5)
C11 0.0287(7) 0.0145(6) 0.0180(6) -0.0031(5) -0.0094(5) -0.0007(5)
C12 0.0215(6) 0.0179(6) 0.0240(6) -0.0008(5) -0.0071(5) -0.0052(5)
C13 0.0181(6) 0.0150(5) 0.0172(6) 0.0002(4) -0.0036(5) -0.0018(5)
N1 0.0151(5) 0.0149(5) 0.0176(5) -0.0012(4) -0.0036(4) -0.0009(4)
Si1 0.01393(16) 0.01555(16) 0.02112(17) -0.00030(12) -0.00223(13) 0.00169(12)
C26 0.0325(9) 0.0167(7) 0.0864(14) -0.0073(8) -0.0087(9) 0.0002(6)
C27 0.0315(8) 0.0466(10) 0.0300(8) 0.0000(7) -0.0115(6) 0.0164(7)
C28 0.0278(8) 0.0367(8) 0.0351(8) 0.0030(7) 0.0086(6) 0.0117(6)
P2 0.01086(14) 0.01213(14) 0.01093(13) -0.00074(10) -0.00127(10) -0.00127(10)
C14 0.0184(6) 0.0132(5) 0.0126(5) -0.0015(4) -0.0031(4) -0.0040(4)
C15 0.0195(6) 0.0178(6) 0.0166(6) -0.0016(5) -0.0042(5) -0.0027(5)
C16 0.0273(7) 0.0213(6) 0.0201(6) 0.0010(5) -0.0100(5) -0.0015(5)
C17 0.0378(8) 0.0229(6) 0.0136(6) 0.0023(5) -0.0060(5) -0.0062(6)
C18 0.0285(7) 0.0252(7) 0.0150(6) -0.0006(5) 0.0021(5) -0.0058(5)
C19 0.0200(6) 0.0193(6) 0.0153(6) -0.0011(5) -0.0015(5) -0.0029(5)
C20 0.0155(6) 0.0148(5) 0.0098(5) -0.0003(4) -0.0002(4) -0.0005(4)
C21 0.0181(6) 0.0165(6) 0.0162(6) -0.0010(4) -0.0014(5) -0.0020(5)
C22 0.0280(7) 0.0146(6) 0.0209(6) -0.0001(5) 0.0002(5) -0.0010(5)
C23 0.0249(7) 0.0199(6) 0.0222(6) 0.0018(5) 0.0007(5) 0.0069(5)
C24 0.0155(6) 0.0269(7) 0.0211(6) 0.0011(5) 0.0002(5) 0.0024(5)
C25 0.0156(6) 0.0192(6) 0.0149(6) -0.0002(4) 0.0006(4) -0.0018(5)
N2 0.0134(5) 0.0172(5) 0.0153(5) -0.0016(4) -0.0016(4) -0.0032(4)
Si2 0.01092(15) 0.01869(16) 0.01542(16) 0.00186(12) -0.00025(12) -0.00152(12)
C29 0.0250(7) 0.0292(7) 0.0404(9) 0.0103(6) 0.0053(6) -0.0063(6)
C30 0.0148(6) 0.0383(8) 0.0255(7) 0.0008(6) -0.0032(5) 0.0004(5)
C31 0.0198(6) 0.0310(7) 0.0177(6) -0.0043(5) 0.0013(5) -0.0010(5)
C32 0.0139(5) 0.0143(5) 0.0147(5) -0.0011(4) -0.0010(4) -0.0027(4)
C33 0.0151(6) 0.0153(5) 0.0108(5) -0.0006(4) -0.0004(4) -0.0008(4)
C34 0.0143(6) 0.0173(6) 0.0123(5) -0.0008(4) -0.0014(4) -0.0010(4)
C35 0.0191(6) 0.0160(6) 0.0179(6) 0.0005(5) -0.0020(5) -0.0036(5)
C36 0.0214(6) 0.0159(6) 0.0205(6) 0.0042(5) -0.0045(5) -0.0004(5)
C37 0.0171(6) 0.0219(6) 0.0220(6) 0.0042(5) -0.0084(5) -0.0019(5)
C38 0.0189(6) 0.0185(6) 0.0176(6) 0.0018(5) -0.0045(5) -0.0054(5)

loop_
_atom_type_symbol
_atom_type_description
_atom_type_scat_dispersion_real
_atom_type_scat_dispersion_imag
_atom_type_scat_source
C C 0.0181 0.0091 'International Tables Vol C Tables 4.2.6.8 and 6.1.1.4'
H H 0.0000 0.0000 'International Tables Vol C Tables 4.2.6.8 and 6.1.1.4'
N N 0.0311 0.0180 'International Tables Vol C Tables 4.2.6.8 and 6.1.1.4'
Si Si 0.2541 0.3302 'International Tables Vol C Tables 4.2.6.8 and 6.1.1.4'
P P 0.2955 0.4335 'International Tables Vol C Tables 4.2.6.8 and 6.1.1.4'

loop_
_geom_angle_atom_site_label_1
_geom_angle_atom_site_label_2
_geom_angle_atom_site_label_3
_geom_angle
C32 C1 P1 117.85(9)
C32 C1 P2 125.35(9)
P1 C1 P2 116.58(6)
N1 P1 C2 116.23(6)
N1 P1 C1 110.90(5)
C2 P1 C1 105.18(5)
N1 P1 C8 113.67(6)
C2 P1 C8 104.45(6)
C1 P1 C8 105.50(5)
C3 C2 C7 119.22(11)
C3 C2 P1 119.81(9)
C7 C2 P1 120.96(9)
C4 C3 C2 119.94(12)
C4 C3 H3A 120.0
C2 C3 H3A 120.0
C5 C4 C3 120.50(12)
C5 C4 H4A 119.8
C3 C4 H4A 119.8
C4 C5 C6 119.88(12)
C4 C5 H5A 120.1
C6 C5 H5A 120.1
C7 C6 C5 119.83(12)
C7 C6 H6A 120.1
C5 C6 H6A 120.1
C6 C7 C2 120.63(11)
C6 C7 H7A 119.7
C2 C7 H7A 119.7
C13 C8 C9 119.08(11)
C13 C8 P1 123.90(9)
C9 C8 P1 116.96(9)
C10 C9 C8 120.50(12)
C10 C9 H9A 119.8
C8 C9 H9A 119.8
C9 C10 C11 119.87(12)
C9 C10 H10A 120.1
C11 C10 H10A 120.1
C12 C11 C10 120.13(12)
C12 C11 H11A 119.9
C10 C11 H11A 119.9
C11 C12 C13 120.22(12)
C11 C12 H12A 119.9
C13 C12 H12A 119.9
C8 C13 C12 120.18(12)
C8 C13 H13A 119.9
C12 C13 H13A 119.9
P1 N1 Si1 140.07(7)
N1 Si1 C27 110.27(6)
N1 Si1 C28 110.76(6)
C27 Si1 C28 107.80(8)
N1 Si1 C26 113.60(7)
C27 Si1 C26 106.84(9)
C28 Si1 C26 107.32(9)
Si1 C26 H26A 109.5
Si1 C26 H26B 109.5
H26A C26 H26B 109.5
Si1 C26 H26C 109.5
H26A C26 H26C 109.5
H26B C26 H26C 109.5
Si1 C27 H27A 109.5
Si1 C27 H27B 109.5
H27A C27 H27B 109.5
Si1 C27 H27C 109.5
H27A C27 H27C 109.5
H27B C27 H27C 109.5
Si1 C28 H28A 109.5
Si1 C28 H28B 109.5
H28A C28 H28B 109.5
Si1 C28 H28C 109.5
H28A C28 H28C 109.5
H28B C28 H28C 109.5
N2 P2 C14 112.35(6)
N2 P2 C20 111.22(6)
C14 P2 C20 104.29(5)
N2 P2 C1 116.29(5)
C14 P2 C1 106.86(5)
C20 P2 C1 104.90(5)
C15 C14 C19 119.26(11)
C15 C14 P2 117.86(9)
C19 C14 P2 122.80(9)
C16 C15 C14 120.16(12)
C16 C15 H15A 119.9
C14 C15 H15A 119.9
C17 C16 C15 120.24(12)
C17 C16 H16A 119.9
C15 C16 H16A 119.9
C16 C17 C18 119.98(12)
C16 C17 H17A 120.0
C18 C17 H17A 120.0
C17 C18 C19 120.16(12)
C17 C18 H18A 119.9
C19 C18 H18A 119.9
C18 C19 C14 120.18(12)
C18 C19 H19A 119.9
C14 C19 H19A 119.9
C25 C20 C21 119.33(11)
C25 C20 P2 124.20(9)
C21 C20 P2 116.35(9)
C22 C21 C20 120.19(12)
C22 C21 H21A 119.9
C20 C21 H21A 119.9
C23 C22 C21 120.07(12)
C23 C22 H22A 120.0
C21 C22 H22A 120.0
C22 C23 C24 120.13(12)
C22 C23 H23A 119.9
C24 C23 H23A 119.9
C23 C24 C25 120.06(12)
C23 C24 H24A 120.0
C25 C24 H24A 120.0
C24 C25 C20 120.20(12)
C24 C25 H25A 119.9
C20 C25 H25A 119.9
P2 N2 Si2 143.86(7)
N2 Si2 C31 113.82(6)
N2 Si2 C30 109.62(6)
C31 Si2 C30 107.78(7)
N2 Si2 C29 109.68(6)
C31 Si2 C29 107.96(7)
C30 Si2 C29 107.79(7)
Si2 C29 H29A 109.5
Si2 C29 H29B 109.5
H29A C29 H29B 109.5
Si2 C29 H29C 109.5
H29A C29 H29C 109.5
H29B C29 H29C 109.5
Si2 C30 H30A 109.5
Si2 C30 H30B 109.5
H30A C30 H30B 109.5
Si2 C30 H30C 109.5
H30A C30 H30C 109.5
H30B C30 H30C 109.5
Si2 C31 H31A 109.5
Si2 C31 H31B 109.5
H31A C31 H31B 109.5
Si2 C31 H31C 109.5
H31A C31 H31C 109.5
H31B C31 H31C 109.5
C1 C32 C33 132.09(11)
C1 C32 H32A 114.0
C33 C32 H32A 114.0
C34 C33 C38 118.66(11)
C34 C33 C32 124.07(11)
C38 C33 C32 117.24(11)
C35 C34 C33 120.41(11)
C35 C34 H34A 119.8
C33 C34 H34A 119.8
C34 C35 C36 120.30(12)
C34 C35 H35A 119.9
C36 C35 H35A 119.9
C37 C36 C35 120.01(11)
C37 C36 H36A 120.0
C35 C36 H36A 120.0
C36 C37 C38 119.80(12)
C36 C37 H37A 120.1
C38 C37 H37A 120.1
C37 C38 C33 120.78(12)
C37 C38 H38A 119.6
C33 C38 H38A 119.6

loop_
_geom_bond_atom_site_label_1
_geom_bond_atom_site_label_2
_geom_bond_distance
C1 C32 1.3512(17)
C1 P1 1.8264(12)
C1 P2 1.8417(12)
P1 N1 1.5425(10)
P1 C2 1.8132(12)
P1 C8 1.8269(12)
C2 C3 1.3917(17)
C2 C7 1.3972(17)
C3 C4 1.3884(19)
C3 H3A 0.9500
C4 C5 1.386(2)
C4 H4A 0.9500
C5 C6 1.3875(19)
C5 H5A 0.9500
C6 C7 1.3844(18)
C6 H6A 0.9500
C7 H7A 0.9500
C8 C13 1.3935(17)
C8 C9 1.4004(17)
C9 C10 1.3889(18)
C9 H9A 0.9500
C10 C11 1.3890(19)
C10 H10A 0.9500
C11 C12 1.3837(19)
C11 H11A 0.9500
C12 C13 1.3944(17)
C12 H12A 0.9500
C13 H13A 0.9500
N1 Si1 1.6865(10)
Si1 C27 1.8647(16)
Si1 C28 1.8693(16)
Si1 C26 1.8702(16)
C26 H26A 0.9800
C26 H26B 0.9800
C26 H26C 0.9800
C27 H27A 0.9800
C27 H27B 0.9800
C27 H27C 0.9800
C28 H28A 0.9800
C28 H28B 0.9800
C28 H28C 0.9800
P2 N2 1.5401(10)
P2 C14 1.8158(12)
P2 C20 1.8257(12)
C14 C15 1.3955(17)
C14 C19 1.3957(17)
C15 C16 1.3888(18)
C15 H15A 0.9500
C16 C17 1.385(2)
C16 H16A 0.9500
C17 C18 1.385(2)
C17 H17A 0.9500
C18 C19 1.3896(18)
C18 H18A 0.9500
C19 H19A 0.9500
C20 C25 1.3945(17)
C20 C21 1.3956(17)
C21 C22 1.3925(17)
C21 H21A 0.9500
C22 C23 1.384(2)
C22 H22A 0.9500
C23 C24 1.387(2)
C23 H23A 0.9500
C24 C25 1.3918(18)
C24 H24A 0.9500
C25 H25A 0.9500
N2 Si2 1.6860(10)
Si2 C31 1.8650(14)
Si2 C30 1.8695(14)
Si2 C29 1.8710(15)
C29 H29A 0.9800
C29 H29B 0.9800
C29 H29C 0.9800
C30 H30A 0.9800
C30 H30B 0.9800
C30 H30C 0.9800
C31 H31A 0.9800
C31 H31B 0.9800
C31 H31C 0.9800
C32 C33 1.4718(16)
C32 H32A 0.9500
C33 C34 1.3973(17)
C33 C38 1.3999(17)
C34 C35 1.3854(17)
C34 H34A 0.9500
C35 C36 1.3888(18)
C35 H35A 0.9500
C36 C37 1.3861(18)
C36 H36A 0.9500
C37 C38 1.3879(17)
C37 H37A 0.9500
C38 H38A 0.9500

loop_
_geom_torsion_atom_site_label_1
_geom_torsion_atom_site_label_2
_geom_torsion_atom_site_label_3
_geom_torsion_atom_site_label_4
_geom_torsion
C32 C1 P1 N1 130.06(10)
P2 C1 P1 N1 -44.89(8)
C32 C1 P1 C2 -103.51(10)
P2 C1 P1 C2 81.54(7)
C32 C1 P1 C8 6.58(11)
P2 C1 P1 C8 -168.38(6)
N1 P1 C2 C3 -18.30(12)
C1 P1 C2 C3 -141.37(10)
C8 P1 C2 C3 107.79(10)
N1 P1 C2 C7 163.23(9)
C1 P1 C2 C7 40.16(11)
C8 P1 C2 C7 -70.68(11)
C7 C2 C3 C4 0.92(19)
P1 C2 C3 C4 -177.58(11)
C2 C3 C4 C5 -0.9(2)
C3 C4 C5 C6 0.3(2)
C4 C5 C6 C7 0.3(2)
C5 C6 C7 C2 -0.2(2)
C3 C2 C7 C6 -0.37(18)
P1 C2 C7 C6 178.11(10)
N1 P1 C8 C13 131.35(10)
C2 P1 C8 C13 3.67(11)
C1 P1 C8 C13 -106.94(10)
N1 P1 C8 C9 -45.73(11)
C2 P1 C8 C9 -173.41(9)
C1 P1 C8 C9 75.99(10)
C13 C8 C9 C10 0.99(18)
P1 C8 C9 C10 178.21(10)
C8 C9 C10 C11 -0.70(19)
C9 C10 C11 C12 -0.31(19)
C10 C11 C12 C13 1.02(19)
C9 C8 C13 C12 -0.28(18)
P1 C8 C13 C12 -177.29(9)
C11 C12 C13 C8 -0.72(19)
C2 P1 N1 Si1 78.89(11)
C1 P1 N1 Si1 -161.07(10)
C8 P1 N1 Si1 -42.41(12)
P1 N1 Si1 C27 -126.54(12)
P1 N1 Si1 C28 114.22(12)
P1 N1 Si1 C26 -6.65(14)
C32 C1 P2 N2 -80.35(12)
P1 C1 P2 N2 94.17(7)
C32 C1 P2 C14 153.29(10)
P1 C1 P2 C14 -32.18(8)
C32 C1 P2 C20 42.95(12)
P1 C1 P2 C20 -142.52(6)
N2 P2 C14 C15 -26.63(11)
C20 P2 C14 C15 -147.19(9)
C1 P2 C14 C15 102.05(10)
N2 P2 C14 C19 150.17(10)
C20 P2 C14 C19 29.61(11)
C1 P2 C14 C19 -81.15(11)
C19 C14 C15 C16 0.54(18)
P2 C14 C15 C16 177.45(10)
C14 C15 C16 C17 -0.12(19)
C15 C16 C17 C18 0.0(2)
C16 C17 C18 C19 -0.4(2)
C17 C18 C19 C14 0.8(2)
C15 C14 C19 C18 -0.87(18)
P2 C14 C19 C18 -177.62(10)
N2 P2 C20 C25 156.21(10)
C14 P2 C20 C25 -82.48(11)
C1 P2 C20 C25 29.70(11)
N2 P2 C20 C21 -19.62(11)
C14 P2 C20 C21 101.70(10)
C1 P2 C20 C21 -146.12(9)
C25 C20 C21 C22 -0.90(18)
P2 C20 C21 C22 175.14(9)
C20 C21 C22 C23 -0.47(19)
C21 C22 C23 C24 1.4(2)
C22 C23 C24 C25 -1.0(2)
C23 C24 C25 C20 -0.40(19)
C21 C20 C25 C24 1.33(18)
P2 C20 C25 C24 -174.38(9)
C14 P2 N2 Si2 118.78(11)
C20 P2 N2 Si2 -124.74(11)
C1 P2 N2 Si2 -4.78(14)
P2 N2 Si2 C31 4.92(14)
P2 N2 Si2 C30 -115.86(12)
P2 N2 Si2 C29 125.98(12)
P1 C1 C32 C33 -173.59(10)
P2 C1 C32 C33 0.9(2)
C1 C32 C33 C34 30.0(2)
C1 C32 C33 C38 -152.24(13)
C38 C33 C34 C35 2.25(17)
C32 C33 C34 C35 179.97(11)
C33 C34 C35 C36 -0.56(18)
C34 C35 C36 C37 -0.84(19)
C35 C36 C37 C38 0.5(2)
C36 C37 C38 C33 1.24(19)
C34 C33 C38 C37 -2.59(18)
C32 C33 C38 C37 179.52(11)

loop_
_cod_related_entry_id
_cod_related_entry_database
_cod_related_entry_code
1 ChemSpider 30660633
